data_4518076
loop_
_publ_author_name
'Cole, Bren E.'
'Cheisson, Thibault'
'Nelson, Joshua J. M.'
'Higgins, Robert F.'
'Gau, Michael R.'
'Carroll, Patrick J.'
'Schelter, Eric J.'

_publ_section_title
;
 Understanding Molecular Factors That Determine Performance in the Rare
 Earth (TriNOx) Separations System
;
_journal_name_full 'ACS Sustainable Chemistry &amp; Engineering'
_journal_paper_doi 10.1021/acssuschemeng.0c03974
_journal_year 2020
_chemical_formula_moiety 'C55 H65 N4 Nd O4, 1.75(C4 H8 O), 0.25(C5 H12)'
_chemical_formula_sum 'C63.25 H82 N4 Nd O5.75'
_chemical_formula_weight 1134.56
_space_group_crystal_system triclinic
_space_group_IT_number 2
_space_group_name_Hall '-P 1'
_space_group_name_H-M_alt 'P -1'
_atom_sites_solution_hydrogens geom
_atom_sites_solution_primary dual
_audit_creation_date 2018-12-13
_audit_creation_method
;
Olex2 1.2
(compiled 2018.05.29 svn.r3508 for OlexSys, GUI svn.r5506)
;
_cell_angle_alpha 103.709(3)
_cell_angle_beta 100.401(3)
_cell_angle_gamma 105.739(3)
_cell_formula_units_Z 2
_cell_length_a 9.8699(8)
_cell_length_b 14.7597(12)
_cell_length_c 22.1202(18)
_cell_measurement_reflns_used 9611
_cell_measurement_temperature 100
_cell_measurement_theta_max 27.524
_cell_measurement_theta_min 3.030
_cell_volume 2908.1(4)
_computing_cell_refinement 'SAINT V8.38A (2016)'
_computing_data_collection 'Bruker APEX3 v2016.1-0'
_computing_data_reduction 'SAINT V8.38A (2016)'
_computing_molecular_graphics 'ORTEP-3 (Farrugia, 2012)'
_computing_publication_material 'Olex2 (Dolomanov et al., 2009)'
_computing_structure_refinement 'ShelXL (Sheldrick, 2015)'
_computing_structure_solution 'ShelXT (Sheldrick, 2015)'
_diffrn_ambient_temperature 100
_diffrn_measured_fraction_theta_full 0.998
_diffrn_measured_fraction_theta_max 0.998
_diffrn_measurement_device 'CMOS area detector'
_diffrn_measurement_device_type 'Bruker D8QUEST'
_diffrn_measurement_method '\w and \f scans'
_diffrn_radiation_monochromator graphite
_diffrn_radiation_type MoK\a
_diffrn_radiation_wavelength 0.71073
_diffrn_reflns_av_R_equivalents 0.0505
_diffrn_reflns_av_unetI/netI 0.0327
_diffrn_reflns_Laue_measured_fraction_full 0.998
_diffrn_reflns_Laue_measured_fraction_max 0.998
_diffrn_reflns_limit_h_max 12
_diffrn_reflns_limit_h_min -12
_diffrn_reflns_limit_k_max 19
_diffrn_reflns_limit_k_min -19
_diffrn_reflns_limit_l_max 28
_diffrn_reflns_limit_l_min -28
_diffrn_reflns_number 85313
_diffrn_reflns_point_group_measured_fraction_full 0.998
_diffrn_reflns_point_group_measured_fraction_max 0.998
_diffrn_reflns_theta_full 25.242
_diffrn_reflns_theta_max 27.547
_diffrn_reflns_theta_min 2.875
_diffrn_source 'sealed tube'
_exptl_absorpt_coefficient_mu 0.945
_exptl_absorpt_correction_T_max 0.7456
_exptl_absorpt_correction_T_min 0.6854
_exptl_absorpt_correction_type multi-scan
_exptl_absorpt_process_details 'SADABS v2016/2'
_exptl_crystal_colour colorless
_exptl_crystal_density_diffrn 1.296
_exptl_crystal_description block
_exptl_crystal_F_000 1191
_exptl_crystal_size_max 0.15
_exptl_crystal_size_mid 0.11
_exptl_crystal_size_min 0.09
_refine_diff_density_max 1.062
_refine_diff_density_min -0.831
_refine_diff_density_rms 0.115
_refine_ls_extinction_method none
_refine_ls_goodness_of_fit_ref 1.117
_refine_ls_hydrogen_treatment constr
_refine_ls_matrix_type full
_refine_ls_number_parameters 757
_refine_ls_number_reflns 13377
_refine_ls_number_restraints 444
_refine_ls_restrained_S_all 1.142
_refine_ls_R_factor_all 0.0436
_refine_ls_R_factor_gt 0.0355
_refine_ls_shift/su_max 0.002
_refine_ls_shift/su_mean 0.000
_refine_ls_structure_factor_coef Fsqd
_refine_ls_weighting_details 'w=1/[\s^2^(Fo^2^)+(0.0387P)^2^+5.3296P] where P=(Fo^2^+2Fc^2^)/3'
_refine_ls_weighting_scheme calc
_refine_ls_wR_factor_gt 0.0840
_refine_ls_wR_factor_ref 0.0914
_reflns_number_gt 12014
_reflns_number_total 13377
_reflns_threshold_expression 'I > 2\s(I)'
_cod_data_source_file sc0c03974_si_002.cif
_cod_data_source_block 40306
_cod_database_code 4518076
_shelx_shelxl_version_number 2018/3

loop_
_space_group_symop_operation_xyz
'x, y, z'
'-x, -y, -z'

loop_
_atom_site_label
_atom_site_type_symbol
_atom_site_fract_x
_atom_site_fract_y
_atom_site_fract_z
_atom_site_U_iso_or_equiv
_atom_site_adp_type
_atom_site_occupancy
_atom_site_site_symmetry_order
_atom_site_calc_flag
_atom_site_refinement_flags_posn
_atom_site_refinement_flags_adp
_atom_site_refinement_flags_occupancy
_atom_site_disorder_assembly
_atom_site_disorder_group
Nd1 Nd 0.56063(2) 0.22297(2) 0.84294(2) 0.01066(5) Uani 1 1 d . . . . .
O1 O 0.47677(19) 0.28244(14) 0.92835(8) 0.0127(4) Uani 1 1 d . . . . .
O2 O 0.4793(2) 0.05418(14) 0.80781(9) 0.0149(4) Uani 1 1 d . . . . .
O3 O 0.8003(2) 0.30647(14) 0.85969(9) 0.0144(4) Uani 1 1 d . . . . .
O4 O 0.7032(2) 0.17072(14) 0.92894(9) 0.0200(4) Uani 1 1 d . . . . .
N1 N 0.3458(2) 0.26162(16) 0.87827(10) 0.0119(4) Uani 1 1 d . . . . .
N2 N 0.4740(2) 0.06937(16) 0.74556(10) 0.0121(4) Uani 1 1 d . . . . .
N3 N 0.7464(2) 0.37390(16) 0.83275(10) 0.0123(4) Uani 1 1 d . . . . .
N4 N 0.4142(2) 0.27156(16) 0.73810(10) 0.0110(4) Uani 1 1 d . . . . .
C1 C 0.2780(3) 0.2894(2) 0.75025(12) 0.0130(5) Uani 1 1 d . . . . .
H1a H 0.210255 0.227316 0.751870 0.016 Uiso 1 1 calc R . . . .
H1b H 0.230164 0.307412 0.713692 0.016 Uiso 1 1 calc R . . . .
C2 C 0.3045(3) 0.36992(19) 0.81209(12) 0.0120(5) Uani 1 1 d . . . . .
C3 C 0.3045(3) 0.4631(2) 0.80837(13) 0.0130(5) Uani 1 1 d . . . . .
H3 H 0.281148 0.471996 0.767054 0.016 Uiso 1 1 calc R . . . .
C4 C 0.3374(3) 0.5438(2) 0.86305(13) 0.0138(5) Uani 1 1 d . . . . .
C5 C 0.3683(3) 0.5279(2) 0.92321(13) 0.0139(5) Uani 1 1 d . . . . .
H5 H 0.390304 0.581079 0.961372 0.017 Uiso 1 1 calc R . . . .
C6 C 0.3670(3) 0.4357(2) 0.92783(13) 0.0136(5) Uani 1 1 d . . . . .
H6 H 0.388356 0.426706 0.969189 0.016 Uiso 1 1 calc R . . . .
C7 C 0.3351(3) 0.35607(19) 0.87295(13) 0.0119(5) Uani 1 1 d . . . . .
C8 C 0.3445(3) 0.6432(2) 0.85770(13) 0.0159(5) Uani 1 1 d . . . . .
C9 C 0.2593(4) 0.6552(2) 0.80462(15) 0.0255(7) Uani 1 1 d . . . . .
H9 H 0.192103 0.598647 0.771755 0.031 Uiso 1 1 calc R . . . .
C10 C 0.2715(4) 0.7492(3) 0.79910(17) 0.0318(8) Uani 1 1 d . . . . .
H10 H 0.212829 0.755909 0.762417 0.038 Uiso 1 1 calc R . . . .
C11 C 0.3675(4) 0.8324(2) 0.84625(16) 0.0266(7) Uani 1 1 d . . . . .
H11 H 0.376983 0.896232 0.842034 0.032 Uiso 1 1 calc R . . . .
C12 C 0.4500(4) 0.8211(2) 0.89993(16) 0.0273(7) Uani 1 1 d . . . . .
H12 H 0.515105 0.877927 0.933194 0.033 Uiso 1 1 calc R . . . .
C13 C 0.4389(3) 0.7277(2) 0.90587(15) 0.0225(6) Uani 1 1 d . . . . .
H13 H 0.496236 0.721611 0.943124 0.027 Uiso 1 1 calc R . . . .
C14 C 0.2180(3) 0.1962(2) 0.89360(13) 0.0157(5) Uani 1 1 d . . . . .
C15 C 0.0838(3) 0.1647(2) 0.83697(16) 0.0265(7) Uani 1 1 d . . . . .
H15a H 0.064998 0.223421 0.829309 0.040 Uiso 1 1 calc GR . . . .
H15b H -0.000808 0.124318 0.846969 0.040 Uiso 1 1 calc GR . . . .
H15c H 0.101045 0.126050 0.798282 0.040 Uiso 1 1 calc GR . . . .
C16 C 0.1864(4) 0.2484(2) 0.95519(16) 0.0257(7) Uani 1 1 d . . . . .
H16a H 0.276366 0.276687 0.990220 0.039 Uiso 1 1 calc GR . . . .
H16b H 0.113282 0.200719 0.966873 0.039 Uiso 1 1 calc GR . . . .
H16c H 0.149225 0.301198 0.947999 0.039 Uiso 1 1 calc GR . . . .
C17 C 0.2556(3) 0.1049(2) 0.90105(15) 0.0206(6) Uani 1 1 d . . . . .
H17a H 0.281806 0.074253 0.862462 0.031 Uiso 1 1 calc GR . . . .
H17b H 0.170988 0.057590 0.906555 0.031 Uiso 1 1 calc GR . . . .
H17c H 0.338105 0.124296 0.938927 0.031 Uiso 1 1 calc GR . . . .
C18 C 0.3714(3) 0.1924(2) 0.67529(12) 0.0139(5) Uani 1 1 d . . . . .
H18a H 0.460833 0.183698 0.664285 0.017 Uiso 1 1 calc R . . . .
H18b H 0.321157 0.214207 0.641328 0.017 Uiso 1 1 calc R . . . .
C19 C 0.2729(3) 0.0939(2) 0.67478(12) 0.0134(5) Uani 1 1 d . . . . .
C20 C 0.1279(3) 0.0587(2) 0.63829(13) 0.0161(5) Uani 1 1 d . . . . .
H20 H 0.094603 0.097551 0.614262 0.019 Uiso 1 1 calc R . . . .
C21 C 0.0299(3) -0.0313(2) 0.63574(13) 0.0169(6) Uani 1 1 d . . . . .
C22 C 0.0798(3) -0.0835(2) 0.67489(14) 0.0199(6) Uani 1 1 d . . . . .
H22 H 0.014540 -0.143129 0.676292 0.024 Uiso 1 1 calc R . . . .
C23 C 0.2233(3) -0.0496(2) 0.71167(13) 0.0168(5) Uani 1 1 d . . . . .
H23 H 0.254233 -0.085585 0.738636 0.020 Uiso 1 1 calc R . . . .
C24 C 0.3227(3) 0.03640(19) 0.70967(12) 0.0126(5) Uani 1 1 d . . . . .
C25 C -0.1211(3) -0.0718(2) 0.59188(13) 0.0203(6) Uani 1 1 d . . . . .
C26 C -0.1575(3) -0.0375(3) 0.54029(15) 0.0271(7) Uani 1 1 d . . . . .
H26 H -0.085260 0.012912 0.532811 0.033 Uiso 1 1 calc R . . . .
C27 C -0.2979(4) -0.0752(3) 0.49895(16) 0.0340(8) Uani 1 1 d . . . . .
H27 H -0.320692 -0.049186 0.464494 0.041 Uiso 1 1 calc R . . . .
C28 C -0.4025(4) -0.1493(3) 0.50784(16) 0.0347(8) Uani 1 1 d . . . . .
H28 H -0.497807 -0.175329 0.479518 0.042 Uiso 1 1 calc R . . . .
C29 C -0.3684(4) -0.1864(3) 0.55867(17) 0.0320(8) Uani 1 1 d . . . . .
H29 H -0.440593 -0.238410 0.564767 0.038 Uiso 1 1 calc DR . . . .
C30 C -0.2300(3) -0.1482(2) 0.60051(16) 0.0274(7) Uani 1 1 d . . . . .
H30 H -0.208430 -0.173722 0.635323 0.033 Uiso 1 1 calc R . . . .
C31 C 0.5682(3) 0.0180(2) 0.71339(13) 0.0146(5) Uani 1 1 d . . . . .
C32 C 0.5687(3) 0.0370(2) 0.64852(14) 0.0229(6) Uani 1 1 d . . . . .
H32a H 0.468414 0.013644 0.621481 0.034 Uiso 1 1 calc GR . . . .
H32b H 0.626160 0.001671 0.626998 0.034 Uiso 1 1 calc GR . . . .
H32c H 0.611995 0.107994 0.655452 0.034 Uiso 1 1 calc GR . . . .
C33 C 0.5156(3) -0.0927(2) 0.70470(15) 0.0217(6) Uani 1 1 d . . . . .
H33a H 0.501647 -0.103565 0.745484 0.032 Uiso 1 1 calc GR . . . .
H33b H 0.588496 -0.121300 0.691700 0.032 Uiso 1 1 calc GR . . . .
H33c H 0.422952 -0.124233 0.671332 0.032 Uiso 1 1 calc GR . . . .
C34 C 0.7229(3) 0.0648(2) 0.75741(15) 0.0226(6) Uani 1 1 d . . . . .
H34a H 0.754486 0.136356 0.764807 0.034 Uiso 1 1 calc GR . . . .
H34b H 0.788952 0.037059 0.736980 0.034 Uiso 1 1 calc GR . . . .
H34c H 0.724588 0.051033 0.798703 0.034 Uiso 1 1 calc GR . . . .
C35 C 0.5087(3) 0.36327(19) 0.72993(13) 0.0132(5) Uani 1 1 d . . . . .
H35a H 0.528833 0.419125 0.769099 0.016 Uiso 1 1 calc R . . . .
H35b H 0.455437 0.378041 0.693068 0.016 Uiso 1 1 calc R . . . .
C36 C 0.6514(3) 0.35494(19) 0.71838(13) 0.0140(5) Uani 1 1 d . . . . .
C37 C 0.6690(3) 0.3380(2) 0.65582(13) 0.0161(5) Uani 1 1 d . . . . .
H37 H 0.594653 0.339361 0.622450 0.019 Uiso 1 1 calc R . . . .
C38 C 0.7917(3) 0.3193(2) 0.64075(14) 0.0189(6) Uani 1 1 d . . . . .
C39 C 0.9000(3) 0.3186(2) 0.69066(14) 0.0213(6) Uani 1 1 d . . . . .
H39 H 0.983653 0.304338 0.681364 0.026 Uiso 1 1 calc R . . . .
C40 C 0.8879(3) 0.3382(2) 0.75340(14) 0.0177(6) Uani 1 1 d . . . . .
H40 H 0.963634 0.338503 0.786785 0.021 Uiso 1 1 calc R . . . .
C41 C 0.7644(3) 0.35774(19) 0.76793(13) 0.0133(5) Uani 1 1 d . . . . .
C42 C 0.8036(3) 0.2962(3) 0.57319(15) 0.0252(7) Uani 1 1 d . . . . .
C43 C 0.7653(5) 0.3478(3) 0.53329(19) 0.0477(11) Uani 1 1 d . . . . .
H43 H 0.728115 0.399290 0.548826 0.057 Uiso 1 1 calc DR . . . .
C44 C 0.7790(6) 0.3272(4) 0.4706(2) 0.0612(14) Uani 1 1 d . . . . .
H44 H 0.755125 0.366046 0.444311 0.073 Uiso 1 1 calc R . . . .
C45 C 0.8270(5) 0.2508(4) 0.44660(18) 0.0519(12) Uani 1 1 d . . . . .
H45 H 0.837808 0.236777 0.403885 0.062 Uiso 1 1 calc R . . . .
C46 C 0.8591(5) 0.1953(3) 0.4846(2) 0.0496(11) Uani 1 1 d . . . . .
H46 H 0.889130 0.140710 0.467759 0.060 Uiso 1 1 calc R . . . .
C47 C 0.8482(5) 0.2176(3) 0.54787(18) 0.0397(9) Uani 1 1 d . . . . .
H47 H 0.871725 0.178481 0.573962 0.048 Uiso 1 1 calc R . . . .
C48 C 0.8241(3) 0.4778(2) 0.87753(13) 0.0165(5) Uani 1 1 d . . . . .
C49 C 0.7612(4) 0.5495(2) 0.85224(16) 0.0277(7) Uani 1 1 d . . . . .
H49a H 0.767784 0.542780 0.807810 0.042 Uiso 1 1 calc GR . . . .
H49b H 0.816595 0.617276 0.879407 0.042 Uiso 1 1 calc GR . . . .
H49c H 0.658782 0.534481 0.853268 0.042 Uiso 1 1 calc GR . . . .
C50 C 0.9882(3) 0.5079(2) 0.88414(15) 0.0241(7) Uani 1 1 d . . . . .
H50a H 1.025510 0.457560 0.895950 0.036 Uiso 1 1 calc GR . . . .
H50b H 1.037356 0.571460 0.917713 0.036 Uiso 1 1 calc GR . . . .
H50c H 1.007003 0.513832 0.843002 0.036 Uiso 1 1 calc GR . . . .
C51 C 0.7946(3) 0.4789(2) 0.94292(14) 0.0213(6) Uani 1 1 d . . . . .
H51a H 0.689238 0.452794 0.937569 0.032 Uiso 1 1 calc GR . . . .
H51b H 0.833211 0.546745 0.971899 0.032 Uiso 1 1 calc GR . . . .
H51c H 0.842354 0.437705 0.961336 0.032 Uiso 1 1 calc GR . . . .
C52 C 0.8076(3) 0.2448(2) 0.98520(13) 0.0208(6) Uani 1 1 d . . . . .
H52a H 0.761085 0.289741 1.007197 0.025 Uiso 1 1 calc R . . . .
H52b H 0.890274 0.284354 0.972822 0.025 Uiso 1 1 calc R . . . .
C53 C 0.8606(3) 0.1892(3) 1.02946(15) 0.0274(7) Uani 1 1 d . . . . .
H53a H 0.821854 0.198255 1.067950 0.033 Uiso 1 1 calc R . . . .
H53b H 0.968456 0.212010 1.043613 0.033 Uiso 1 1 calc R . . . .
C54 C 0.8001(5) 0.0814(3) 0.9873(2) 0.0464(11) Uani 1 1 d . . . . .
H54a H 0.869863 0.063874 0.963535 0.056 Uiso 1 1 calc R . . . .
H54b H 0.776858 0.036068 1.013411 0.056 Uiso 1 1 calc R . . . .
C55 C 0.6631(4) 0.0784(2) 0.94170(16) 0.0300(7) Uani 1 1 d . . . . .
H55a H 0.634494 0.022850 0.901511 0.036 Uiso 1 1 calc R . . . .
H55b H 0.581141 0.071449 0.962195 0.036 Uiso 1 1 calc R . . . .
O5 O 0.8678(10) 0.7615(8) 0.7386(5) 0.154(3) Uani 0.75 1 d D U P A 1
C56 C 0.7228(11) 0.6987(7) 0.7309(5) 0.119(3) Uani 0.75 1 d D U P A 1
H56a H 0.722020 0.630795 0.728850 0.143 Uiso 0.75 1 calc R . P A 1
H56b H 0.656672 0.696142 0.690698 0.143 Uiso 0.75 1 calc R . P A 1
C57 C 0.6736(10) 0.7428(7) 0.7894(5) 0.106(2) Uani 0.75 1 d D U P A 1
H57a H 0.650246 0.693958 0.813148 0.127 Uiso 0.75 1 calc R . P A 1
H57b H 0.584394 0.758727 0.774981 0.127 Uiso 0.75 1 calc R . P A 1
C58 C 0.7951(12) 0.8371(9) 0.8344(5) 0.119(3) Uani 0.75 1 d D U P A 1
H58a H 0.813935 0.837251 0.879945 0.143 Uiso 0.75 1 calc R . P A 1
H58b H 0.773310 0.897688 0.831053 0.143 Uiso 0.75 1 calc R . P A 1
C59 C 0.9220(10) 0.8246(9) 0.8051(5) 0.126(3) Uani 0.75 1 d D U P A 1
H59a H 0.986102 0.890215 0.806758 0.152 Uiso 0.75 1 calc R . P A 1
H59b H 0.980765 0.795444 0.830844 0.152 Uiso 0.75 1 calc R . P A 1
O5* O 0.835(3) 0.7990(17) 0.7444(9) 0.101(4) Uani 0.25 1 d D U P B 2
C56* C 0.730(4) 0.741(2) 0.7697(13) 0.122(5) Uani 0.25 1 d D U P B 2
H56c H 0.742716 0.675233 0.764426 0.147 Uiso 0.25 1 calc R . P B 2
H56d H 0.630743 0.730407 0.744554 0.147 Uiso 0.25 1 calc R . P B 2
C57* C 0.746(4) 0.790(2) 0.8415(13) 0.126(6) Uani 0.25 1 d D U P B 2
H57c H 0.773140 0.748770 0.867986 0.151 Uiso 0.25 1 calc R . P B 2
H57d H 0.653728 0.799491 0.847986 0.151 Uiso 0.25 1 calc R . P B 2
C58* C 0.869(4) 0.890(2) 0.8599(11) 0.108(5) Uani 0.25 1 d D U P B 2
H58c H 0.829899 0.945984 0.868619 0.130 Uiso 0.25 1 calc R . P B 2
H58d H 0.946166 0.898949 0.898184 0.130 Uiso 0.25 1 calc R . P B 2
C59* C 0.927(3) 0.883(2) 0.7993(13) 0.121(5) Uani 0.25 1 d D U P B 2
H59c H 0.934250 0.944394 0.787232 0.145 Uiso 0.25 1 calc R . P B 2
H59d H 1.025792 0.878446 0.809760 0.145 Uiso 0.25 1 calc R . P B 2
O6 O 0.7863(11) 0.5592(8) 0.3900(5) 0.175(3) Uani 0.75 1 d D U P C 1
C60 C 0.6534(13) 0.4739(7) 0.3608(5) 0.129(3) Uani 0.75 1 d D U P C 1
H60a H 0.678163 0.412416 0.356507 0.155 Uiso 0.75 1 calc R . P C 1
H60b H 0.608399 0.474276 0.317121 0.155 Uiso 0.75 1 calc R . P C 1
C61 C 0.5464(13) 0.4760(8) 0.4013(6) 0.144(3) Uani 0.75 1 d D U P C 1
H61a H 0.449618 0.468795 0.374854 0.173 Uiso 0.75 1 calc R . P C 1
H61b H 0.535639 0.422218 0.421490 0.173 Uiso 0.75 1 calc R . P C 1
C62 C 0.6097(15) 0.5732(10) 0.4507(7) 0.168(4) Uani 0.75 1 d D U P C 1
H62a H 0.618849 0.564966 0.494191 0.201 Uiso 0.75 1 calc R . P C 1
H62b H 0.545509 0.613460 0.445199 0.201 Uiso 0.75 1 calc R . P C 1
C63 C 0.7576(15) 0.6243(9) 0.4437(7) 0.164(4) Uani 0.75 1 d D U P C 1
H63a H 0.759904 0.687426 0.435081 0.197 Uiso 0.75 1 calc R . P C 1
H63b H 0.833233 0.638701 0.483960 0.197 Uiso 0.75 1 calc R . P C 1
C64 C 0.919(3) 0.6175(17) 0.6781(11) 0.138(10) Uani 0.25 1 d . U P D 2
H64a H 0.884888 0.616472 0.716926 0.207 Uiso 0.25 1 calc R . P D 2
H64b H 0.959702 0.563913 0.667103 0.207 Uiso 0.25 1 calc R . P D 2
H64c H 0.994602 0.680968 0.686053 0.207 Uiso 0.25 1 calc R . P D 2
C65 C 0.791(2) 0.6035(10) 0.6221(10) 0.125(6) Uani 0.25 1 d G U P D 2
H65a H 0.749264 0.656903 0.634032 0.150 Uiso 0.25 1 calc R . P D 2
H65b H 0.714388 0.539926 0.615094 0.150 Uiso 0.25 1 calc DR . P D 2
C66 C 0.834(2) 0.6040(9) 0.5590(10) 0.138(6) Uani 0.25 1 d G U P D 2
H66a H 0.876279 0.550561 0.547193 0.166 Uiso 0.25 1 calc DR . P D 2
H66b H 0.911192 0.667489 0.566134 0.166 Uiso 0.25 1 calc R . P D 2
C67 C 0.707(3) 0.5900(16) 0.5025(9) 0.150(5) Uani 0.25 1 d G U P D 2
H67a H 0.630179 0.526474 0.495161 0.180 Uiso 0.25 1 calc R . P D 2
H67b H 0.665036 0.643448 0.514140 0.180 Uiso 0.25 1 calc DR . P D 2
C68 C 0.752(4) 0.591(2) 0.4397(10) 0.174(7) Uani 0.25 1 d G U P D 2
H68a H 0.666223 0.581603 0.405557 0.260 Uiso 0.25 1 calc R . P D 2
H68b H 0.826168 0.654129 0.446212 0.260 Uiso 0.25 1 calc R . P D 2
H68c H 0.791287 0.537073 0.427219 0.260 Uiso 0.25 1 calc R . P D 2

loop_
_atom_site_aniso_label
_atom_site_aniso_U_11
_atom_site_aniso_U_22
_atom_site_aniso_U_33
_atom_site_aniso_U_23
_atom_site_aniso_U_13
_atom_site_aniso_U_12
Nd1 0.01116(7) 0.01085(7) 0.00906(7) 0.00179(5) 0.00088(5) 0.00438(5)
O1 0.0091(9) 0.0165(9) 0.0108(8) 0.0039(7) -0.0002(7) 0.0035(7)
O2 0.0205(10) 0.0148(9) 0.0095(8) 0.0047(7) 0.0026(7) 0.0061(8)
O3 0.0130(9) 0.0169(9) 0.0147(9) 0.0070(8) 0.0013(7) 0.0067(7)
O4 0.0241(11) 0.0146(10) 0.0151(9) 0.0031(8) -0.0058(8) 0.0048(8)
N1 0.0099(10) 0.0132(11) 0.0116(10) 0.0049(8) -0.0003(8) 0.0035(8)
N2 0.0154(11) 0.0142(11) 0.0077(10) 0.0040(8) 0.0023(8) 0.0062(9)
N3 0.0131(11) 0.0137(11) 0.0097(10) 0.0029(8) 0.0017(8) 0.0050(9)
N4 0.0108(10) 0.0108(10) 0.0096(10) 0.0008(8) 0.0019(8) 0.0036(8)
C1 0.0118(12) 0.0147(13) 0.0115(12) 0.0019(10) 0.0017(10) 0.0055(10)
C2 0.0082(11) 0.0152(13) 0.0113(12) 0.0020(10) 0.0012(9) 0.0042(10)
C3 0.0094(12) 0.0160(13) 0.0139(12) 0.0050(10) 0.0024(10) 0.0049(10)
C4 0.0107(12) 0.0150(13) 0.0178(13) 0.0057(10) 0.0056(10) 0.0055(10)
C5 0.0127(12) 0.0142(13) 0.0140(12) 0.0020(10) 0.0048(10) 0.0044(10)
C6 0.0141(12) 0.0162(13) 0.0117(12) 0.0048(10) 0.0041(10) 0.0062(10)
C7 0.0086(11) 0.0129(12) 0.0156(12) 0.0055(10) 0.0042(10) 0.0039(9)
C8 0.0161(13) 0.0157(13) 0.0196(13) 0.0071(11) 0.0087(11) 0.0070(11)
C9 0.0333(17) 0.0175(15) 0.0237(15) 0.0061(12) 0.0035(13) 0.0079(13)
C10 0.046(2) 0.0257(17) 0.0281(17) 0.0147(14) 0.0052(15) 0.0153(15)
C11 0.0405(19) 0.0154(14) 0.0305(17) 0.0128(13) 0.0147(15) 0.0107(13)
C12 0.0332(18) 0.0157(15) 0.0278(16) 0.0056(12) 0.0055(14) 0.0024(13)
C13 0.0250(15) 0.0183(14) 0.0239(15) 0.0085(12) 0.0041(12) 0.0063(12)
C14 0.0146(13) 0.0139(13) 0.0187(13) 0.0055(11) 0.0057(11) 0.0039(10)
C15 0.0164(14) 0.0253(16) 0.0343(17) 0.0164(14) -0.0002(13) -0.0006(12)
C16 0.0254(16) 0.0229(16) 0.0319(17) 0.0072(13) 0.0199(14) 0.0055(13)
C17 0.0217(15) 0.0174(14) 0.0268(15) 0.0119(12) 0.0100(12) 0.0061(11)
C18 0.0174(13) 0.0159(13) 0.0080(11) 0.0019(10) 0.0014(10) 0.0073(10)
C19 0.0150(13) 0.0153(13) 0.0087(11) 0.0002(10) 0.0032(10) 0.0062(10)
C20 0.0177(13) 0.0203(14) 0.0099(12) 0.0016(10) 0.0017(10) 0.0094(11)
C21 0.0126(13) 0.0216(14) 0.0126(12) -0.0017(11) 0.0030(10) 0.0056(11)
C22 0.0173(14) 0.0207(15) 0.0180(14) 0.0041(11) 0.0051(11) 0.0013(11)
C23 0.0167(13) 0.0167(13) 0.0159(13) 0.0051(11) 0.0030(11) 0.0045(11)
C24 0.0124(12) 0.0152(13) 0.0086(11) 0.0010(10) 0.0021(9) 0.0047(10)
C25 0.0165(14) 0.0241(15) 0.0144(13) -0.0053(11) 0.0025(11) 0.0080(12)
C26 0.0201(15) 0.0376(19) 0.0186(14) 0.0045(13) 0.0028(12) 0.0064(13)
C27 0.0312(18) 0.051(2) 0.0176(15) 0.0071(15) 0.0018(13) 0.0158(16)
C28 0.0210(16) 0.040(2) 0.0255(17) -0.0106(15) -0.0021(13) 0.0059(14)
C29 0.0195(16) 0.0291(18) 0.0372(19) -0.0006(15) 0.0049(14) 0.0026(13)
C30 0.0226(16) 0.0247(16) 0.0301(17) 0.0024(13) 0.0047(13) 0.0065(13)
C31 0.0153(13) 0.0145(13) 0.0128(12) 0.0002(10) 0.0023(10) 0.0069(10)
C32 0.0263(16) 0.0311(17) 0.0196(14) 0.0100(13) 0.0102(12) 0.0178(13)
C33 0.0257(15) 0.0171(14) 0.0244(15) 0.0047(12) 0.0093(12) 0.0101(12)
C34 0.0168(14) 0.0249(16) 0.0230(15) 0.0021(12) 0.0006(12) 0.0095(12)
C35 0.0154(13) 0.0114(12) 0.0134(12) 0.0043(10) 0.0027(10) 0.0054(10)
C36 0.0153(13) 0.0119(12) 0.0155(13) 0.0052(10) 0.0042(10) 0.0047(10)
C37 0.0166(13) 0.0182(14) 0.0139(12) 0.0055(11) 0.0028(10) 0.0064(11)
C38 0.0229(15) 0.0191(14) 0.0166(13) 0.0057(11) 0.0076(11) 0.0079(11)
C39 0.0190(14) 0.0279(16) 0.0224(14) 0.0078(12) 0.0101(12) 0.0131(12)
C40 0.0130(13) 0.0240(15) 0.0177(13) 0.0075(11) 0.0028(11) 0.0085(11)
C41 0.0140(12) 0.0112(12) 0.0132(12) 0.0027(10) 0.0035(10) 0.0028(10)
C42 0.0250(16) 0.0349(18) 0.0192(14) 0.0073(13) 0.0088(12) 0.0141(14)
C43 0.073(3) 0.068(3) 0.032(2) 0.024(2) 0.029(2) 0.050(3)
C44 0.086(4) 0.099(4) 0.033(2) 0.037(2) 0.030(2) 0.061(3)
C45 0.062(3) 0.080(3) 0.0203(18) 0.008(2) 0.0197(18) 0.034(3)
C46 0.068(3) 0.053(3) 0.033(2) 0.0029(19) 0.026(2) 0.029(2)
C47 0.056(2) 0.043(2) 0.0294(18) 0.0098(16) 0.0213(18) 0.0244(19)
C48 0.0168(13) 0.0139(13) 0.0129(12) 0.0006(10) 0.0016(10) 0.0004(10)
C49 0.0334(18) 0.0142(14) 0.0262(16) -0.0003(12) -0.0034(13) 0.0058(13)
C50 0.0176(14) 0.0236(15) 0.0200(14) -0.0010(12) 0.0038(12) -0.0033(12)
C51 0.0214(15) 0.0195(14) 0.0152(13) -0.0021(11) 0.0061(11) 0.0000(11)
C52 0.0192(14) 0.0232(15) 0.0138(13) 0.0023(11) -0.0018(11) 0.0042(12)
C53 0.0198(15) 0.0424(19) 0.0177(14) 0.0161(14) -0.0009(12) 0.0045(14)
C54 0.045(2) 0.0305(19) 0.053(2) 0.0288(18) -0.0179(19) 0.0006(17)
C55 0.0315(18) 0.0260(17) 0.0260(16) 0.0150(14) -0.0025(14) -0.0004(14)
O5 0.125(5) 0.187(7) 0.133(5) 0.057(5) 0.036(4) 0.015(5)
C56 0.118(5) 0.147(6) 0.134(5) 0.108(5) 0.053(5) 0.041(5)
C57 0.112(5) 0.137(6) 0.142(6) 0.110(5) 0.059(4) 0.082(4)
C58 0.120(6) 0.166(6) 0.124(5) 0.090(5) 0.043(4) 0.081(5)
C59 0.116(5) 0.186(7) 0.099(5) 0.074(5) 0.039(4) 0.051(5)
O5* 0.101(7) 0.122(7) 0.097(6) 0.071(5) 0.023(5) 0.033(5)
C56* 0.122(7) 0.142(7) 0.123(6) 0.072(6) 0.044(6) 0.038(6)
C57* 0.120(8) 0.141(8) 0.130(7) 0.060(7) 0.040(6) 0.042(6)
C58* 0.109(8) 0.125(8) 0.112(7) 0.057(6) 0.033(6) 0.052(6)
C59* 0.117(7) 0.138(8) 0.113(7) 0.048(6) 0.035(6) 0.040(6)
O6 0.176(7) 0.166(7) 0.175(7) 0.046(6) 0.084(6) 0.026(5)
C60 0.178(8) 0.119(6) 0.127(7) 0.077(5) 0.043(6) 0.069(5)
C61 0.179(8) 0.120(6) 0.149(7) 0.052(6) 0.050(6) 0.058(6)
C62 0.181(7) 0.140(7) 0.163(7) 0.023(6) 0.056(6) 0.036(6)
C63 0.173(7) 0.144(7) 0.164(7) 0.036(6) 0.036(6) 0.047(6)
C64 0.123(17) 0.085(14) 0.179(16) 0.078(15) -0.013(14) -0.005(14)
C65 0.136(12) 0.088(10) 0.161(11) 0.069(10) 0.019(10) 0.036(10)
C66 0.149(11) 0.103(9) 0.166(10) 0.054(9) 0.032(9) 0.041(9)
C67 0.164(9) 0.121(8) 0.163(8) 0.047(7) 0.031(7) 0.050(7)
C68 0.187(11) 0.144(11) 0.166(10) 0.037(10) 0.033(9) 0.034(11)

loop_
_atom_type_symbol
_atom_type_description
_atom_type_scat_dispersion_real
_atom_type_scat_dispersion_imag
_atom_type_scat_source
C C 0.0033 0.0016 'International Tables Vol C Tables 4.2.6.8 and 6.1.1.4'
H H 0.0000 0.0000 'International Tables Vol C Tables 4.2.6.8 and 6.1.1.4'
N N 0.0061 0.0033 'International Tables Vol C Tables 4.2.6.8 and 6.1.1.4'
Nd Nd -0.1943 3.0179 'International Tables Vol C Tables 4.2.6.8 and 6.1.1.4'
O O 0.0106 0.0060 'International Tables Vol C Tables 4.2.6.8 and 6.1.1.4'

loop_
_geom_angle_atom_site_label_1
_geom_angle_atom_site_label_2
_geom_angle_atom_site_label_3
_geom_angle
_geom_angle_site_symmetry_1
_geom_angle_site_symmetry_3
_geom_angle_publ_flag
O1 Nd1 O2 111.66(7) . . ?
O1 Nd1 O4 80.12(7) . . ?
O1 Nd1 N1 34.40(6) . . ?
O1 Nd1 N2 136.72(7) . . ?
O1 Nd1 N3 105.26(7) . . ?
O1 Nd1 N4 105.56(6) . . ?
O2 Nd1 O4 74.59(6) . . ?
O2 Nd1 N1 102.43(7) . . ?
O2 Nd1 N2 34.16(6) . . ?
O2 Nd1 N3 142.17(7) . . ?
O2 Nd1 N4 102.59(6) . . ?
O3 Nd1 O1 110.90(7) . . ?
O3 Nd1 O2 119.60(7) . . ?
O3 Nd1 O4 72.77(7) . . ?
O3 Nd1 N1 136.03(7) . . ?
O3 Nd1 N2 111.00(7) . . ?
O3 Nd1 N3 34.12(7) . . ?
O3 Nd1 N4 104.98(6) . . ?
O4 Nd1 N3 104.65(7) . . ?
O4 Nd1 N4 174.31(6) . . ?
N1 Nd1 O4 109.64(7) . . ?
N1 Nd1 N2 111.07(7) . . ?
N1 Nd1 N3 112.81(7) . . ?
N1 Nd1 N4 75.67(6) . . ?
N2 Nd1 O4 102.41(7) . . ?
N2 Nd1 N3 115.39(7) . . ?
N2 Nd1 N4 73.32(6) . . ?
N3 Nd1 N4 74.43(7) . . ?
N1 O1 Nd1 82.86(12) . . ?
N2 O2 Nd1 82.83(12) . . ?
N3 O3 Nd1 84.10(12) . . ?
C52 O4 Nd1 119.89(16) . . ?
C55 O4 Nd1 127.29(17) . . ?
C55 O4 C52 109.4(2) . . ?
O1 N1 Nd1 62.74(11) . . ?
O1 N1 C7 107.28(19) . . ?
O1 N1 C14 108.80(19) . . ?
C7 N1 Nd1 113.40(15) . . ?
C7 N1 C14 115.9(2) . . ?
C14 N1 Nd1 129.92(16) . . ?
O2 N2 Nd1 63.01(11) . . ?
O2 N2 C24 108.17(19) . . ?
O2 N2 C31 108.91(19) . . ?
C24 N2 Nd1 117.15(16) . . ?
C24 N2 C31 114.8(2) . . ?
C31 N2 Nd1 127.12(16) . . ?
O3 N3 Nd1 61.78(11) . . ?
O3 N3 C41 107.45(19) . . ?
O3 N3 C48 108.78(19) . . ?
C41 N3 Nd1 111.45(15) . . ?
C41 N3 C48 115.1(2) . . ?
C48 N3 Nd1 132.90(16) . . ?
C1 N4 Nd1 110.30(15) . . ?
C18 N4 Nd1 113.19(15) . . ?
C18 N4 C1 107.3(2) . . ?
C18 N4 C35 107.2(2) . . ?
C35 N4 Nd1 110.79(15) . . ?
C35 N4 C1 107.8(2) . . ?
N4 C1 C2 113.5(2) . . ?
C3 C2 C1 118.5(2) . . ?
C3 C2 C7 118.8(2) . . ?
C7 C2 C1 122.7(2) . . ?
C4 C3 C2 122.6(2) . . ?
C3 C4 C5 117.4(2) . . ?
C3 C4 C8 121.4(2) . . ?
C5 C4 C8 121.2(2) . . ?
C6 C5 C4 120.9(2) . . ?
C5 C6 C7 121.2(2) . . ?
C2 C7 N1 119.8(2) . . ?
C6 C7 N1 120.8(2) . . ?
C6 C7 C2 119.2(2) . . ?
C9 C8 C4 121.5(3) . . ?
C9 C8 C13 118.1(3) . . ?
C13 C8 C4 120.4(3) . . ?
C8 C9 C10 120.8(3) . . ?
C11 C10 C9 120.8(3) . . ?
C10 C11 C12 118.7(3) . . ?
C11 C12 C13 121.0(3) . . ?
C12 C13 C8 120.6(3) . . ?
N1 C14 C15 108.6(2) . . ?
N1 C14 C16 112.2(2) . . ?
N1 C14 C17 107.3(2) . . ?
C15 C14 C16 109.5(3) . . ?
C15 C14 C17 109.2(2) . . ?
C16 C14 C17 110.0(2) . . ?
N4 C18 C19 114.2(2) . . ?
C20 C19 C18 119.2(2) . . ?
C20 C19 C24 118.9(3) . . ?
C24 C19 C18 121.9(2) . . ?
C19 C20 C21 122.6(3) . . ?
C20 C21 C22 117.2(3) . . ?
C20 C21 C25 121.7(3) . . ?
C22 C21 C25 121.1(3) . . ?
C23 C22 C21 121.0(3) . . ?
C22 C23 C24 121.0(3) . . ?
C19 C24 N2 119.8(2) . . ?
C23 C24 N2 121.1(2) . . ?
C23 C24 C19 119.0(2) . . ?
C26 C25 C21 121.2(3) . . ?
C26 C25 C30 117.6(3) . . ?
C30 C25 C21 121.2(3) . . ?
C25 C26 C27 121.6(3) . . ?
C28 C27 C26 120.2(3) . . ?
C27 C28 C29 119.5(3) . . ?
C30 C29 C28 120.6(3) . . ?
C29 C30 C25 120.6(3) . . ?
N2 C31 C32 109.5(2) . . ?
N2 C31 C33 111.6(2) . . ?
N2 C31 C34 106.7(2) . . ?
C32 C31 C33 110.6(2) . . ?
C34 C31 C32 108.7(2) . . ?
C34 C31 C33 109.6(2) . . ?
N4 C35 C36 112.8(2) . . ?
C37 C36 C35 119.4(2) . . ?
C37 C36 C41 118.6(2) . . ?
C41 C36 C35 121.9(2) . . ?
C38 C37 C36 122.2(3) . . ?
C37 C38 C39 117.9(3) . . ?
C37 C38 C42 121.0(3) . . ?
C39 C38 C42 121.1(3) . . ?
C40 C39 C38 121.2(3) . . ?
C39 C40 C41 120.3(3) . . ?
C36 C41 N3 119.0(2) . . ?
C40 C41 N3 121.1(2) . . ?
C40 C41 C36 119.7(2) . . ?
C43 C42 C38 121.9(3) . . ?
C43 C42 C47 117.7(3) . . ?
C47 C42 C38 120.3(3) . . ?
C42 C43 C44 121.8(4) . . ?
C45 C44 C43 119.9(4) . . ?
C46 C45 C44 119.3(4) . . ?
C45 C46 C47 120.6(4) . . ?
C42 C47 C46 120.6(4) . . ?
N3 C48 C49 109.6(2) . . ?
N3 C48 C50 111.1(2) . . ?
N3 C48 C51 107.0(2) . . ?
C49 C48 C50 110.2(3) . . ?
C51 C48 C49 108.9(3) . . ?
C51 C48 C50 109.9(2) . . ?
O4 C52 C53 106.4(2) . . ?
C52 C53 C54 103.8(2) . . ?
C55 C54 C53 102.4(3) . . ?
O4 C55 C54 104.0(3) . . ?
C56 O5 C59 107.5(7) . . ?
O5 C56 C57 106.8(7) . . ?
C56 C57 C58 110.2(7) . . ?
C57 C58 C59 98.7(7) . . ?
O5 C59 C58 111.1(7) . . ?
C56* O5* C59* 105.1(9) . . ?
O5* C56* C57* 112.6(9) . . ?
C56* C57* C58* 105.1(9) . . ?
C59* C58* C57* 102.7(9) . . ?
O5* C59* C58* 113.5(10) . . ?
C60 O6 C63 106.6(7) . . ?
O6 C60 C61 110.7(7) . . ?
C62 C61 C60 104.7(7) . . ?
C61 C62 C63 108.9(8) . . ?
O6 C63 C62 108.4(8) . . ?
C64 C65 C66 113.2 . . ?
C65 C66 C67 113.8 . . ?
C68 C67 C66 113.3 . . ?

loop_
_geom_bond_atom_site_label_1
_geom_bond_atom_site_label_2
_geom_bond_distance
_geom_bond_site_symmetry_2
_geom_bond_publ_flag
Nd1 O1 2.2798(18) . ?
Nd1 O2 2.2863(19) . ?
Nd1 O3 2.2666(19) . ?
Nd1 O4 2.5516(19) . ?
Nd1 N1 2.545(2) . ?
Nd1 N2 2.546(2) . ?
Nd1 N3 2.559(2) . ?
Nd1 N4 2.850(2) . ?
O1 N1 1.449(3) . ?
O2 N2 1.441(3) . ?
O3 N3 1.443(3) . ?
O4 C52 1.445(3) . ?
O4 C55 1.423(4) . ?
N1 C7 1.456(3) . ?
N1 C14 1.512(3) . ?
N2 C24 1.446(3) . ?
N2 C31 1.520(3) . ?
N3 C41 1.448(3) . ?
N3 C48 1.513(3) . ?
N4 C1 1.495(3) . ?
N4 C18 1.492(3) . ?
N4 C35 1.492(3) . ?
C1 C2 1.511(3) . ?
C2 C3 1.398(4) . ?
C2 C7 1.401(4) . ?
C3 C4 1.397(4) . ?
C4 C5 1.399(4) . ?
C4 C8 1.484(4) . ?
C5 C6 1.386(4) . ?
C6 C7 1.393(4) . ?
C8 C9 1.392(4) . ?
C8 C13 1.393(4) . ?
C9 C10 1.397(4) . ?
C10 C11 1.378(5) . ?
C11 C12 1.385(5) . ?
C12 C13 1.392(4) . ?
C14 C15 1.527(4) . ?
C14 C16 1.527(4) . ?
C14 C17 1.529(4) . ?
C18 C19 1.511(4) . ?
C19 C20 1.396(4) . ?
C19 C24 1.399(4) . ?
C20 C21 1.396(4) . ?
C21 C22 1.399(4) . ?
C21 C25 1.497(4) . ?
C22 C23 1.387(4) . ?
C23 C24 1.394(4) . ?
C25 C26 1.383(5) . ?
C25 C30 1.408(5) . ?
C26 C27 1.396(5) . ?
C27 C28 1.365(5) . ?
C28 C29 1.390(5) . ?
C29 C30 1.385(5) . ?
C31 C32 1.526(4) . ?
C31 C33 1.527(4) . ?
C31 C34 1.526(4) . ?
C35 C36 1.508(4) . ?
C36 C37 1.398(4) . ?
C36 C41 1.400(4) . ?
C37 C38 1.392(4) . ?
C38 C39 1.396(4) . ?
C38 C42 1.486(4) . ?
C39 C40 1.383(4) . ?
C40 C41 1.399(4) . ?
C42 C43 1.362(5) . ?
C42 C47 1.383(5) . ?
C43 C44 1.388(5) . ?
C44 C45 1.369(6) . ?
C45 C46 1.361(6) . ?
C46 C47 1.390(5) . ?
C48 C49 1.527(4) . ?
C48 C50 1.528(4) . ?
C48 C51 1.523(4) . ?
C52 C53 1.527(4) . ?
C53 C54 1.530(5) . ?
C54 C55 1.517(5) . ?
O5 C56 1.434(8) . ?
O5 C59 1.453(8) . ?
C56 C57 1.527(8) . ?
C57 C58 1.541(9) . ?
C58 C59 1.545(8) . ?
O5* C56* 1.440(10) . ?
O5* C59* 1.454(10) . ?
C56* C57* 1.541(10) . ?
C57* C58* 1.548(10) . ?
C58* C59* 1.540(10) . ?
O6 C60 1.461(8) . ?
O6 C63 1.462(8) . ?
C60 C61 1.505(8) . ?
C61 C62 1.472(9) . ?
C62 C63 1.504(9) . ?
C64 C65 1.5308 . ?
C65 C66 1.5330 . ?
C66 C67 1.5339 . ?
C67 C68 1.5317 . ?
